data_7153276
loop_
_publ_author_name
'Boyd, Derek R.'
'Sharma, Narain D.'
'Bowers, Nigel I.'
'Coen, Gerard B.'
'Malone, John F.'
'O'Dowd, Colin R'
'Stevenson, Paul J.'
'Allen, Christopher C. R.'

_publ_section_title
;
 Chemoenzymatic synthesis of the carbasugars carba-beta-L-galactopyranose,
 carba-beta-L-talopyranose and carba-alpha-L-talopyranose from methyl
 benzoate.
;
_journal_issue 6
_journal_name_full 'Organic &amp; biomolecular chemistry'
_journal_page_first 1415
_journal_page_last 1423
_journal_paper_doi 10.1039/b921545j
_journal_volume 8
_journal_year 2010
_chemical_absolute_configuration syn
_chemical_formula_moiety 'C17 H24 O10'
_chemical_formula_sum 'C17 H24 O10'
_chemical_formula_weight 388.36
_chemical_name_systematic
;
?
;
_space_group_IT_number 4
_symmetry_cell_setting monoclinic
_symmetry_space_group_name_Hall 'P 2yb'
_symmetry_space_group_name_H-M 'P 1 21 1'
_atom_sites_solution_hydrogens difmap
_atom_sites_solution_primary direct
_atom_sites_solution_secondary difmap
_audit_creation_method SHELXL-97
_cell_angle_alpha 90.00
_cell_angle_beta 109.05(3)
_cell_angle_gamma 90.00
_cell_formula_units_Z 2
_cell_length_a 8.860(2)
_cell_length_b 8.897(2)
_cell_length_c 13.022(3)
_cell_measurement_temperature 298(2)
_cell_volume 970.3(4)
_computing_cell_refinement 'Bruker SAINT'
_computing_data_collection 'Bruker SMART'
_computing_data_reduction 'Bruker SHELXTL'
_computing_molecular_graphics 'Bruker SHELXTL'
_computing_publication_material 'SHELXL-97 (Sheldrick, 1997)'
_computing_structure_refinement 'SHELXL-97 (Sheldrick, 1997)'
_computing_structure_solution 'SHELXS-97 (Sheldrick, 1990)'
_diffrn_ambient_temperature 298(2)
_diffrn_measured_fraction_theta_full 0.921
_diffrn_measured_fraction_theta_max 0.921
_diffrn_measurement_device_type 'Bruker SMART CCD area detector'
_diffrn_measurement_method 'phi and omega scan'
_diffrn_radiation_monochromator graphite
_diffrn_radiation_source 'fine-focus sealed tube'
_diffrn_radiation_type MoK\a
_diffrn_radiation_wavelength 0.71073
_diffrn_reflns_av_R_equivalents 0.0714
_diffrn_reflns_av_sigmaI/netI 0.0493
_diffrn_reflns_limit_h_max 11
_diffrn_reflns_limit_h_min -11
_diffrn_reflns_limit_k_max 11
_diffrn_reflns_limit_k_min -11
_diffrn_reflns_limit_l_max 17
_diffrn_reflns_limit_l_min -17
_diffrn_reflns_number 11280
_diffrn_reflns_theta_full 28.63
_diffrn_reflns_theta_max 28.63
_diffrn_reflns_theta_min 1.65
_exptl_absorpt_coefficient_mu 0.110
_exptl_absorpt_correction_T_max 0.9783
_exptl_absorpt_correction_T_min 0.9572
_exptl_absorpt_correction_type empirical
_exptl_absorpt_process_details 'Bruker SADABS'
_exptl_crystal_colour colourless
_exptl_crystal_density_diffrn 1.329
_exptl_crystal_density_method 'not measured'
_exptl_crystal_description blocks
_exptl_crystal_F_000 412
_exptl_crystal_size_max 0.40
_exptl_crystal_size_mid 0.30
_exptl_crystal_size_min 0.20
_refine_diff_density_max 0.176
_refine_diff_density_min -0.190
_refine_diff_density_rms 0.040
_refine_ls_abs_structure_details 'Flack H D (1983), Acta Cryst. A39, 876-881'
_refine_ls_abs_structure_Flack 0.3(10)
_refine_ls_extinction_method none
_refine_ls_goodness_of_fit_ref 0.967
_refine_ls_hydrogen_treatment constr
_refine_ls_matrix_type full
_refine_ls_number_parameters 249
_refine_ls_number_reflns 4312
_refine_ls_number_restraints 1
_refine_ls_restrained_S_all 0.967
_refine_ls_R_factor_all 0.0645
_refine_ls_R_factor_gt 0.0472
_refine_ls_shift/su_max 0.033
_refine_ls_shift/su_mean 0.001
_refine_ls_structure_factor_coef Fsqd
_refine_ls_weighting_details 'calc w=1/[\s^2^(Fo^2^)+(0.0742P)^2^+0.0000P] where P=(Fo^2^+2Fc^2^)/3'
_refine_ls_weighting_scheme calc
_refine_ls_wR_factor_gt 0.1126
_refine_ls_wR_factor_ref 0.1280
_reflns_number_gt 3163
_reflns_number_total 4312
_reflns_threshold_expression >2sigma(I)
_cod_data_source_file b921545j.txt
_cod_data_source_block 17Ac
_cod_original_sg_symbol_H-M P2(1)
_cod_database_code 7153276

loop_
_symmetry_equiv_pos_as_xyz
'x, y, z'
'-x, y+1/2, -z'

loop_
_atom_site_label
_atom_site_type_symbol
_atom_site_fract_x
_atom_site_fract_y
_atom_site_fract_z
_atom_site_U_iso_or_equiv
_atom_site_adp_type
_atom_site_occupancy
_atom_site_symmetry_multiplicity
_atom_site_calc_flag
_atom_site_refinement_flags
C1 C 0.1832(3) 0.4439(3) 0.78705(16) 0.0444(5) Uani 1 1 d .
H1 H 0.0836 0.3885 0.7763 0.053 Uiso 1 1 calc R
O1 O 0.20503(18) 0.55337(18) 0.87347(12) 0.0482(4) Uani 1 1 d .
C11 C 0.1587(3) 0.5136(3) 0.95820(19) 0.0512(5) Uani 1 1 d .
O11 O 0.1006(3) 0.3942(3) 0.96449(17) 0.0820(6) Uani 1 1 d .
C12 C 0.1894(3) 0.6372(3) 1.03938(19) 0.0590(6) Uani 1 1 d .
H12A H 0.1365 0.6153 1.0913 0.089 Uiso 1 1 calc R
H12B H 0.1492 0.7300 1.0031 0.089 Uiso 1 1 calc R
H12C H 0.3022 0.6459 1.0761 0.089 Uiso 1 1 calc R
C2 C 0.3229(3) 0.3345(3) 0.81759(17) 0.0439(5) Uani 1 1 d .
H2 H 0.3236 0.2760 0.8815 0.053 Uiso 1 1 calc R
O2 O 0.46962(18) 0.41719(19) 0.84042(11) 0.0481(4) Uani 1 1 d .
C21 C 0.5543(3) 0.4471(3) 0.94515(19) 0.0588(7) Uani 1 1 d .
O21 O 0.5188(3) 0.4006(3) 1.02002(15) 0.0845(7) Uani 1 1 d .
C22 C 0.6932(3) 0.5438(4) 0.9522(3) 0.0801(9) Uani 1 1 d .
H22A H 0.7690 0.5383 1.0242 0.120 Uiso 1 1 calc R
H22B H 0.6582 0.6458 0.9362 0.120 Uiso 1 1 calc R
H22C H 0.7425 0.5099 0.9008 0.120 Uiso 1 1 calc R
C3 C 0.3012(2) 0.2311(2) 0.72180(16) 0.0419(5) Uani 1 1 d .
H3 H 0.2018 0.1751 0.7104 0.050 Uiso 1 1 calc R
O3 O 0.42971(17) 0.12373(18) 0.74877(12) 0.0476(4) Uani 1 1 d .
C31 C 0.3916(3) -0.0150(3) 0.7048(2) 0.0536(6) Uani 1 1 d .
O31 O 0.2607(2) -0.0492(2) 0.65106(19) 0.0801(6) Uani 1 1 d .
C32 C 0.5340(4) -0.1133(3) 0.7303(2) 0.0709(7) Uani 1 1 d .
H32A H 0.5096 -0.2001 0.6839 0.106 Uiso 1 1 calc R
H32B H 0.5641 -0.1447 0.8048 0.106 Uiso 1 1 calc R
H32C H 0.6206 -0.0590 0.7186 0.106 Uiso 1 1 calc R
C4 C 0.2884(2) 0.3101(3) 0.61571(17) 0.0408(5) Uani 1 1 d .
H4 H 0.2662 0.2360 0.5569 0.049 Uiso 1 1 calc R
O4 O 0.43466(17) 0.38785(17) 0.62502(11) 0.0449(4) Uani 1 1 d .
C41 C 0.5406(3) 0.3199(3) 0.5863(2) 0.0559(6) Uani 1 1 d .
O41 O 0.5150(2) 0.2033(3) 0.53765(18) 0.0868(7) Uani 1 1 d .
C42 C 0.6897(3) 0.4094(4) 0.6123(3) 0.0746(8) Uani 1 1 d .
H42A H 0.6887 0.4673 0.5499 0.112 Uiso 1 1 calc R
H42B H 0.7800 0.3430 0.6321 0.112 Uiso 1 1 calc R
H42C H 0.6968 0.4759 0.6718 0.112 Uiso 1 1 calc R
C5 C 0.1538(2) 0.4250(3) 0.58968(16) 0.0434(5) Uani 1 1 d .
H5 H 0.0536 0.3698 0.5764 0.052 Uiso 1 1 calc R
C51 C 0.1400(3) 0.5149(3) 0.48841(17) 0.0495(5) Uani 1 1 d .
H51A H 0.0517 0.5851 0.4734 0.059 Uiso 1 1 calc R
H51B H 0.2374 0.5713 0.4980 0.059 Uiso 1 1 calc R
O51 O 0.11333(19) 0.40996(18) 0.40025(11) 0.0507(4) Uani 1 1 d .
C52 C 0.0696(3) 0.4686(3) 0.30047(18) 0.0493(6) Uani 1 1 d .
O52 O 0.0585(2) 0.6013(2) 0.28317(14) 0.0643(5) Uani 1 1 d .
C53 C 0.0330(4) 0.3490(4) 0.2167(2) 0.0695(8) Uani 1 1 d .
H53A H 0.0527 0.3858 0.1529 0.104 Uiso 1 1 calc R
H53B H -0.0771 0.3203 0.1984 0.104 Uiso 1 1 calc R
H53C H 0.0998 0.2633 0.2444 0.104 Uiso 1 1 calc R
C6 C 0.1715(3) 0.5320(3) 0.68517(17) 0.0475(5) Uani 1 1 d .
H6A H 0.2667 0.5928 0.6976 0.057 Uiso 1 1 calc R
H6B H 0.0801 0.5988 0.6678 0.057 Uiso 1 1 calc R

loop_
_atom_site_aniso_label
_atom_site_aniso_U_11
_atom_site_aniso_U_22
_atom_site_aniso_U_33
_atom_site_aniso_U_23
_atom_site_aniso_U_13
_atom_site_aniso_U_12
C1 0.0476(11) 0.0487(13) 0.0407(11) -0.0053(10) 0.0200(9) -0.0009(10)
O1 0.0605(9) 0.0471(9) 0.0437(8) -0.0011(7) 0.0262(7) 0.0019(7)
C11 0.0591(13) 0.0515(14) 0.0506(13) -0.0020(11) 0.0285(11) -0.0020(12)
O11 0.1231(17) 0.0698(13) 0.0781(13) -0.0140(10) 0.0670(12) -0.0297(13)
C12 0.0815(16) 0.0557(15) 0.0450(12) -0.0015(11) 0.0276(11) 0.0028(14)
C2 0.0510(12) 0.0453(12) 0.0393(11) 0.0015(9) 0.0202(9) -0.0001(10)
O2 0.0505(8) 0.0511(9) 0.0422(8) -0.0061(7) 0.0144(6) -0.0010(7)
C21 0.0633(15) 0.0571(15) 0.0487(14) -0.0092(12) 0.0083(11) 0.0148(12)
O21 0.0971(14) 0.1121(19) 0.0385(10) -0.0076(11) 0.0143(9) 0.0016(14)
C22 0.0712(18) 0.0678(19) 0.084(2) -0.0167(17) 0.0013(15) -0.0024(16)
C3 0.0449(11) 0.0388(11) 0.0451(11) 0.0005(9) 0.0190(9) 0.0007(9)
O3 0.0498(8) 0.0454(9) 0.0474(8) 0.0008(7) 0.0155(6) 0.0047(7)
C31 0.0621(15) 0.0455(14) 0.0592(14) -0.0034(11) 0.0278(12) 0.0014(11)
O31 0.0582(11) 0.0595(12) 0.1184(17) -0.0301(12) 0.0233(11) -0.0044(10)
C32 0.0739(17) 0.0624(17) 0.0748(17) -0.0041(15) 0.0219(13) 0.0181(14)
C4 0.0424(11) 0.0411(11) 0.0393(11) -0.0031(8) 0.0139(8) -0.0019(9)
O4 0.0451(7) 0.0490(9) 0.0462(8) 0.0001(7) 0.0225(6) 0.0000(7)
C41 0.0529(13) 0.0631(17) 0.0580(14) 0.0016(12) 0.0269(11) 0.0092(12)
O41 0.0754(13) 0.0892(16) 0.1119(17) -0.0372(14) 0.0525(12) -0.0014(12)
C42 0.0550(14) 0.084(2) 0.095(2) 0.0079(18) 0.0379(13) 0.0009(15)
C5 0.0432(10) 0.0476(13) 0.0408(11) 0.0006(10) 0.0155(8) 0.0013(10)
C51 0.0538(12) 0.0512(13) 0.0426(12) 0.0027(10) 0.0143(9) 0.0073(11)
O51 0.0625(9) 0.0523(10) 0.0370(7) 0.0017(7) 0.0156(6) 0.0057(8)
C52 0.0447(11) 0.0619(16) 0.0437(12) 0.0072(11) 0.0179(9) -0.0026(11)
O52 0.0750(12) 0.0657(13) 0.0539(10) 0.0142(9) 0.0236(8) 0.0014(9)
C53 0.0896(19) 0.080(2) 0.0423(13) -0.0038(13) 0.0259(12) -0.0213(16)
C6 0.0503(11) 0.0497(13) 0.0446(12) 0.0036(10) 0.0183(9) 0.0095(10)

loop_
_atom_type_symbol
_atom_type_description
_atom_type_scat_dispersion_real
_atom_type_scat_dispersion_imag
_atom_type_scat_source
C C 0.0033 0.0016 'International Tables Vol C Tables 4.2.6.8 and 6.1.1.4'
H H 0.0000 0.0000 'International Tables Vol C Tables 4.2.6.8 and 6.1.1.4'
O O 0.0106 0.0060 'International Tables Vol C Tables 4.2.6.8 and 6.1.1.4'

loop_
_geom_angle_atom_site_label_1
_geom_angle_atom_site_label_2
_geom_angle_atom_site_label_3
_geom_angle
O1 C1 C6 106.59(18)
O1 C1 C2 109.58(16)
C6 C1 C2 112.16(17)
O1 C1 H1 109.5
C6 C1 H1 109.5
C2 C1 H1 109.5
C11 O1 C1 117.41(19)
O11 C11 O1 123.0(2)
O11 C11 C12 126.2(2)
O1 C11 C12 110.8(2)
C11 C12 H12A 109.5
C11 C12 H12B 109.5
H12A C12 H12B 109.5
C11 C12 H12C 109.5
H12A C12 H12C 109.5
H12B C12 H12C 109.5
O2 C2 C3 110.17(17)
O2 C2 C1 109.29(18)
C3 C2 C1 107.49(17)
O2 C2 H2 110.0
C3 C2 H2 110.0
C1 C2 H2 110.0
C21 O2 C2 118.43(19)
O21 C21 O2 123.3(3)
O21 C21 C22 126.0(2)
O2 C21 C22 110.7(2)
C21 C22 H22A 109.5
C21 C22 H22B 109.5
H22A C22 H22B 109.5
C21 C22 H22C 109.5
H22A C22 H22C 109.5
H22B C22 H22C 109.5
O3 C3 C2 109.01(16)
O3 C3 C4 110.31(16)
C2 C3 C4 114.82(19)
O3 C3 H3 107.5
C2 C3 H3 107.5
C4 C3 H3 107.5
C31 O3 C3 115.67(17)
O31 C31 O3 123.0(2)
O31 C31 C32 125.5(2)
O3 C31 C32 111.5(2)
C31 C32 H32A 109.5
C31 C32 H32B 109.5
H32A C32 H32B 109.5
C31 C32 H32C 109.5
H32A C32 H32C 109.5
H32B C32 H32C 109.5
O4 C4 C3 110.35(17)
O4 C4 C5 108.33(17)
C3 C4 C5 109.48(17)
O4 C4 H4 109.6
C3 C4 H4 109.6
C5 C4 H4 109.6
C41 O4 C4 118.16(18)
O41 C41 O4 123.6(2)
O41 C41 C42 125.8(2)
O4 C41 C42 110.6(2)
C41 C42 H42A 109.5
C41 C42 H42B 109.5
H42A C42 H42B 109.5
C41 C42 H42C 109.5
H42A C42 H42C 109.5
H42B C42 H42C 109.5
C51 C5 C4 112.54(17)
C51 C5 C6 109.71(19)
C4 C5 C6 111.77(17)
C51 C5 H5 107.5
C4 C5 H5 107.5
C6 C5 H5 107.5
O51 C51 C5 107.36(19)
O51 C51 H51A 110.2
C5 C51 H51A 110.2
O51 C51 H51B 110.2
C5 C51 H51B 110.2
H51A C51 H51B 108.5
C52 O51 C51 116.30(19)
O52 C52 O51 123.2(2)
O52 C52 C53 125.7(2)
O51 C52 C53 111.1(2)
C52 C53 H53A 109.5
C52 C53 H53B 109.5
H53A C53 H53B 109.5
C52 C53 H53C 109.5
H53A C53 H53C 109.5
H53B C53 H53C 109.5
C1 C6 C5 110.4(2)
C1 C6 H6A 109.6
C5 C6 H6A 109.6
C1 C6 H6B 109.6
C5 C6 H6B 109.6
H6A C6 H6B 108.1

loop_
_geom_bond_atom_site_label_1
_geom_bond_atom_site_label_2
_geom_bond_distance
C1 O1 1.453(3)
C1 C6 1.515(3)
C1 C2 1.521(3)
C1 H1 0.9800
O1 C11 1.344(3)
C11 O11 1.194(3)
C11 C12 1.487(3)
C12 H12A 0.9600
C12 H12B 0.9600
C12 H12C 0.9600
C2 O2 1.438(3)
C2 C3 1.511(3)
C2 H2 0.9800
O2 C21 1.351(3)
C21 O21 1.192(3)
C21 C22 1.479(4)
C22 H22A 0.9600
C22 H22B 0.9600
C22 H22C 0.9600
C3 O3 1.439(3)
C3 C4 1.521(3)
C3 H3 0.9800
O3 C31 1.356(3)
C31 O31 1.183(3)
C31 C32 1.481(4)
C32 H32A 0.9600
C32 H32B 0.9600
C32 H32C 0.9600
C4 O4 1.438(3)
C4 C5 1.523(3)
C4 H4 0.9800
O4 C41 1.344(3)
C41 O41 1.199(3)
C41 C42 1.484(4)
C42 H42A 0.9600
C42 H42B 0.9600
C42 H42C 0.9600
C5 C51 1.513(3)
C5 C6 1.532(3)
C5 H5 0.9800
C51 O51 1.438(3)
C51 H51A 0.9700
C51 H51B 0.9700
O51 C52 1.335(3)
C52 O52 1.200(3)
C52 C53 1.482(4)
C53 H53A 0.9600
C53 H53B 0.9600
C53 H53C 0.9600
C6 H6A 0.9700
C6 H6B 0.9700

loop_
_geom_torsion_atom_site_label_1
_geom_torsion_atom_site_label_2
_geom_torsion_atom_site_label_3
_geom_torsion_atom_site_label_4
_geom_torsion
C6 C1 O1 C11 155.09(19)
C2 C1 O1 C11 -83.3(2)
C1 O1 C11 O11 -0.4(4)
C1 O1 C11 C12 179.81(19)
O1 C1 C2 O2 -56.1(2)
C6 C1 C2 O2 62.1(2)
O1 C1 C2 C3 -175.63(17)
C6 C1 C2 C3 -57.5(2)
C3 C2 O2 C21 -144.0(2)
C1 C2 O2 C21 98.1(2)
C2 O2 C21 O21 4.8(4)
C2 O2 C21 C22 -175.1(2)
O2 C2 C3 O3 62.2(2)
C1 C2 C3 O3 -178.76(16)
O2 C2 C3 C4 -62.1(2)
C1 C2 C3 C4 56.9(2)
C2 C3 O3 C31 146.28(19)
C4 C3 O3 C31 -86.8(2)
C3 O3 C31 O31 -2.8(3)
C3 O3 C31 C32 175.58(19)
O3 C3 C4 O4 -59.9(2)
C2 C3 C4 O4 63.7(2)
O3 C3 C4 C5 -179.02(16)
C2 C3 C4 C5 -55.4(2)
C3 C4 O4 C41 97.9(2)
C5 C4 O4 C41 -142.24(19)
C4 O4 C41 O41 5.6(4)
C4 O4 C41 C42 -174.6(2)
O4 C4 C5 C51 56.3(2)
C3 C4 C5 C51 176.63(18)
O4 C4 C5 C6 -67.7(2)
C3 C4 C5 C6 52.7(2)
C4 C5 C51 O51 58.6(2)
C6 C5 C51 O51 -176.32(17)
C5 C51 O51 C52 168.41(17)
C51 O51 C52 O52 2.9(3)
C51 O51 C52 C53 -175.3(2)
O1 C1 C6 C5 178.11(16)
C2 C1 C6 C5 58.2(2)
C51 C5 C6 C1 179.23(17)
C4 C5 C6 C1 -55.2(2)
